data_4308835
loop_
_publ_author_name
'Hayley A. Burkill'
'Neil Robertson'
'Ram\'on Vilar'
'Andrew J. P. White'
'David J. Williams'

_publ_section_title
;
Synthesis, Structural Characterization, and Magnetic Studies of Polynuclear
Iron Complexes with a New Disubstituted Pyridine Ligand
;
_journal_name_full 'Inorganic Chemistry'
_journal_page_first 3337
_journal_page_last 3346
_journal_paper_doi 10.1021/ic048620e
_journal_volume 44
_journal_year 2005
_chemical_formula_sum 'C17 H25 N5 O4'
_chemical_formula_weight 363.42
_chemical_name_systematic
; 
 ? 
;
_space_group_IT_number 15
_symmetry_cell_setting monoclinic
_symmetry_space_group_name_Hall '-C 2yc'
_symmetry_space_group_name_H-M 'C 1 2/c 1'
_atom_sites_solution_hydrogens geom
_atom_sites_solution_primary direct
_atom_sites_solution_secondary difmap
_audit_creation_method SHELXL
_cell_angle_alpha 90.00
_cell_angle_beta 97.854(4)
_cell_angle_gamma 90.00
_cell_formula_units_Z 16
_cell_length_a 24.0740(10)
_cell_length_b 9.7147(3)
_cell_length_c 33.303(2)
_cell_measurement_reflns_used 69
_cell_measurement_temperature 293(2)
_cell_measurement_theta_max 24.92
_cell_measurement_theta_min 10.63
_cell_volume 7715.6(6)
_computing_cell_refinement 'Siemens XSCANS'
_computing_data_collection 'Siemens XSCANS'
_computing_data_reduction 'Siemens SHELXTL'
_computing_molecular_graphics 'Siemens SHELXTL'
_computing_publication_material 'Siemens SHELXTL'
_computing_structure_refinement 'SHELXL-93 (Sheldrick, 1993)'
_computing_structure_solution 'SHELXS-86 (Sheldrick, 1990)'
_diffrn_ambient_temperature 293(2)
_diffrn_measurement_device 'Siemens P4'
_diffrn_measurement_method '\w scans'
_diffrn_radiation_monochromator graphite
_diffrn_radiation_source 'fine-focus sealed tube'
_diffrn_radiation_type CuK\a
_diffrn_radiation_wavelength 1.54178
_diffrn_reflns_av_R_equivalents 0.0239
_diffrn_reflns_av_sigmaI/netI 0.0333
_diffrn_reflns_limit_h_max 26
_diffrn_reflns_limit_h_min 0
_diffrn_reflns_limit_k_max 10
_diffrn_reflns_limit_k_min 0
_diffrn_reflns_limit_l_max 37
_diffrn_reflns_limit_l_min -37
_diffrn_reflns_number 5882
_diffrn_reflns_theta_max 59.99
_diffrn_reflns_theta_min 2.68
_diffrn_standards_interval_count 97
_diffrn_standards_number 3
_exptl_absorpt_coefficient_mu 0.752
_exptl_absorpt_correction_type none
_exptl_crystal_colour Colourless
_exptl_crystal_density_diffrn 1.251
_exptl_crystal_description blocks
_exptl_crystal_F_000 3104
_exptl_crystal_size_max 0.37
_exptl_crystal_size_mid 0.30
_exptl_crystal_size_min 0.23
_refine_diff_density_max 0.352
_refine_diff_density_min -0.214
_refine_diff_density_rms 0.053
_refine_ls_extinction_coef 0.00014(5)
_refine_ls_extinction_expression Fc^*^=kFc[1+0.001xFc^2^\l^3^/sin(2\q)]^-1/4^
_refine_ls_extinction_method SHELXL
_refine_ls_goodness_of_fit_all 1.045
_refine_ls_goodness_of_fit_obs 1.105
_refine_ls_matrix_type full
_refine_ls_number_parameters 534
_refine_ls_number_reflns 5232
_refine_ls_number_restraints 352
_refine_ls_restrained_S_all 1.312
_refine_ls_restrained_S_obs 1.429
_refine_ls_R_factor_all 0.0879
_refine_ls_R_factor_obs 0.0630
_refine_ls_shift/esd_max -0.003
_refine_ls_shift/esd_mean 0.000
_refine_ls_structure_factor_coef Fsqd
_refine_ls_weighting_details 'w=1/[\s^2^(Fo^2^)+(0.1116P)^2^+2.8862P] where P=(Fo^2^+2Fc^2^)/3'
_refine_ls_weighting_scheme calc
_refine_ls_wR_factor_all 0.1962
_refine_ls_wR_factor_obs 0.1693
_reflns_number_observed 4097
_reflns_number_total 5725
_reflns_observed_criterion >2sigma(I)
_cod_data_source_file ic048620esi20041004_064432_1.cif
_cod_data_source_block Compound_H2L
_cod_depositor_comments
;
The following automatic conversions were performed:
'_symmetry_cell_setting' value 'Monoclinic' changed to 'monoclinic'
according to '/home/saulius/struct/CIF-dictionaries/cif_core.dic'
dictionary named 'cif_core.dic' version 2.4.1 from 2010-06-29.

Automatic conversion script
Id: cif_fix_enum 1527 2010-12-29 10:47:43Z saulius 

The following automatic conversions were performed:

'_refine_ls_weighting_scheme' value 'calc
w=1/[\s^2^(Fo^2^)+(0.1116P)^2^+2.8862P] where P=(Fo^2^+2Fc^2^)/3' was
changed to 'calc'. New tag '_refine_ls_weighting_details' was
created. The value of the new tag was set to
'w=1/[\s^2^(Fo^2^)+(0.1116P)^2^+2.8862P] where P=(Fo^2^+2Fc^2^)/3'.

Automatic conversion script
Id: cif_fix_values 3143 2015-03-26 13:38:13Z robertas 
;
_cod_database_code 4308835

loop_
_symmetry_equiv_pos_as_xyz
'x, y, z'
'-x, y, -z+1/2'
'x+1/2, y+1/2, z'
'-x+1/2, y+1/2, -z+1/2'
'-x, -y, -z'
'x, -y, z-1/2'
'-x+1/2, -y+1/2, -z'
'x+1/2, -y+1/2, z-1/2'

loop_
_atom_site_aniso_label
_atom_site_aniso_U_11
_atom_site_aniso_U_22
_atom_site_aniso_U_33
_atom_site_aniso_U_23
_atom_site_aniso_U_13
_atom_site_aniso_U_12
N1 0.0436(15) 0.052(2) 0.062(2) 0.0032(14) 0.0069(13) -0.0067(13)
C2 0.041(2) 0.059(2) 0.061(2) 0.008(2) 0.0057(15) -0.002(2)
C3 0.043(2) 0.072(3) 0.075(2) 0.012(2) 0.012(2) -0.005(2)
C4 0.043(2) 0.073(3) 0.090(3) 0.013(2) 0.005(2) -0.016(2)
C5 0.051(2) 0.061(2) 0.081(3) 0.006(2) -0.004(2) -0.012(2)
C6 0.047(2) 0.053(2) 0.066(2) 0.006(2) 0.003(2) -0.005(2)
C7 0.045(2) 0.064(2) 0.063(2) 0.003(2) 0.010(2) -0.003(2)
O7 0.056(2) 0.097(2) 0.092(2) -0.025(2) 0.0240(15) -0.007(2)
N8 0.046(2) 0.061(2) 0.070(2) -0.003(2) 0.0135(14) -0.0059(14)
C9 0.052(2) 0.061(2) 0.063(2) 0.001(2) 0.004(2) -0.006(2)
O9 0.052(2) 0.086(2) 0.100(2) -0.016(2) 0.0174(14) -0.0187(14)
N10 0.060(2) 0.069(2) 0.069(2) -0.008(2) 0.007(2) -0.008(2)
C11 0.073(3) 0.074(3) 0.080(3) -0.012(2) 0.004(2) -0.011(2)
C12 0.096(4) 0.126(5) 0.075(3) -0.003(3) -0.006(3) -0.014(3)
C13 0.079(5) 0.162(9) 0.062(5) -0.037(5) -0.003(4) -0.040(6)
C14 0.180(15) 0.182(15) 0.115(10) -0.083(11) 0.056(10) -0.038(12)
C15 0.056(2) 0.052(2) 0.069(2) 0.000(2) 0.002(2) -0.006(2)
O15 0.071(2) 0.072(2) 0.093(2) -0.023(2) 0.008(2) -0.015(2)
N16 0.065(2) 0.055(2) 0.068(2) -0.009(2) 0.019(2) -0.012(2)
C17 0.068(2) 0.058(2) 0.063(2) -0.002(2) 0.016(2) -0.010(2)
O17 0.078(2) 0.079(2) 0.080(2) -0.016(2) 0.030(2) -0.022(2)
N18 0.080(2) 0.064(2) 0.079(2) -0.013(2) 0.023(2) -0.010(2)
C19 0.091(3) 0.071(3) 0.086(3) -0.016(2) 0.023(3) 0.006(2)
C20 0.096(4) 0.090(4) 0.095(4) -0.006(3) 0.029(3) 0.003(3)
C21 0.132(5) 0.109(5) 0.096(4) -0.015(3) 0.041(4) 0.000(4)
C22 0.158(7) 0.177(8) 0.098(5) 0.010(5) 0.039(5) 0.008(6)
N1' 0.044(2) 0.067(2) 0.066(2) -0.004(2) 0.0145(13) -0.0053(14)
C2' 0.051(2) 0.063(2) 0.076(3) -0.004(2) 0.017(2) -0.003(2)
C3' 0.062(2) 0.067(3) 0.093(3) 0.010(2) 0.020(2) -0.006(2)
C4' 0.058(2) 0.075(3) 0.109(4) 0.001(3) 0.013(2) -0.019(2)
C5' 0.049(2) 0.076(3) 0.098(3) -0.007(3) 0.009(2) -0.011(2)
C6' 0.040(2) 0.070(2) 0.076(3) -0.008(2) 0.013(2) -0.006(2)
C7' 0.062(2) 0.071(3) 0.067(2) 0.006(2) 0.015(2) 0.000(2)
O7' 0.109(3) 0.116(3) 0.080(2) 0.023(2) 0.004(2) -0.030(2)
N8' 0.063(2) 0.077(2) 0.058(2) -0.003(2) 0.007(2) -0.010(2)
C9' 0.061(2) 0.079(3) 0.072(3) -0.019(2) 0.005(2) 0.000(2)
O9' 0.072(2) 0.104(3) 0.093(2) -0.016(2) 0.006(2) -0.028(2)
N10' 0.096(3) 0.116(4) 0.066(2) -0.011(2) -0.001(2) -0.009(3)
C11' 0.140(6) 0.189(8) 0.085(4) -0.036(5) -0.025(4) -0.018(6)
C12' 0.107(6) 0.100(6) 0.089(5) -0.009(5) -0.004(4) -0.007(5)
C13' 0.116(7) 0.147(9) 0.082(5) -0.023(6) -0.019(5) -0.005(7)
C14' 0.242(21) 0.134(15) 0.140(12) -0.050(10) -0.002(10) 0.017(12)
C15' 0.039(2) 0.087(3) 0.070(3) -0.009(2) 0.008(2) -0.008(2)
O15' 0.056(2) 0.104(2) 0.082(2) -0.001(2) -0.0050(15) -0.020(2)
N16' 0.049(2) 0.098(3) 0.061(2) -0.001(2) 0.0068(14) -0.020(2)
C17' 0.052(2) 0.081(3) 0.061(2) -0.005(2) 0.012(2) -0.004(2)
O17' 0.058(2) 0.089(2) 0.074(2) 0.000(2) 0.0155(13) -0.0176(15)
N18' 0.069(2) 0.091(3) 0.071(2) 0.001(2) 0.003(2) -0.005(2)
C19' 0.144(5) 0.100(4) 0.083(4) 0.010(3) -0.008(4) -0.020(4)
C20' 0.209(16) 0.138(11) 0.114(9) 0.016(8) 0.045(10) 0.064(11)
C21' 0.201(15) 0.248(17) 0.110(9) 0.063(11) 0.057(10) 0.073(13)
C22' 0.198(15) 0.153(12) 0.202(16) -0.016(12) 0.104(13) 0.006(11)

loop_
_atom_site_label
_atom_site_type_symbol
_atom_site_fract_x
_atom_site_fract_y
_atom_site_fract_z
_atom_site_U_iso_or_equiv
_atom_site_thermal_displace_type
_atom_site_occupancy
_atom_site_calc_flag
_atom_site_refinement_flags
_atom_site_disorder_group
N1 N 0.75745(11) 0.4986(3) 0.50345(9) 0.0524(7) Uani 1 d . .
C2 C 0.78720(14) 0.4579(4) 0.47475(11) 0.0539(9) Uani 1 d . .
C3 C 0.83671(15) 0.5213(4) 0.46753(13) 0.0627(10) Uani 1 d . .
H3A H 0.85689(15) 0.4880(4) 0.44769(13) 0.075 Uiso 1 calc R .
C4 C 0.8552(2) 0.6348(5) 0.49052(14) 0.0689(11) Uani 1 d . .
H4A H 0.8872(2) 0.6819(5) 0.48557(14) 0.083 Uiso 1 calc R .
C5 C 0.8256(2) 0.6775(4) 0.52095(14) 0.0656(10) Uani 1 d . .
H5A H 0.8377(2) 0.7520(4) 0.53737(14) 0.079 Uiso 1 calc R .
C6 C 0.77691(15) 0.6059(4) 0.52645(12) 0.0559(9) Uani 1 d . .
C7 C 0.76485(15) 0.3390(4) 0.44858(12) 0.0567(9) Uani 1 d . .
O7 O 0.79470(12) 0.2773(4) 0.42744(10) 0.0803(9) Uani 1 d . .
N8 N 0.71020(13) 0.3092(3) 0.45026(10) 0.0582(8) Uani 1 d D .
H8 H 0.6958(16) 0.3615(35) 0.4686(9) 0.061(11) Uiso 1 d D .
C9 C 0.6764(2) 0.2084(4) 0.42856(12) 0.0591(9) Uani 1 d . .
O9 O 0.62919(12) 0.1890(4) 0.43774(10) 0.0788(9) Uani 1 d . .
N10 N 0.69781(14) 0.1413(4) 0.39983(11) 0.0662(9) Uani 1 d D .
H10 H 0.7323(9) 0.1661(53) 0.3950(15) 0.087(16) Uiso 1 d D .
C11 C 0.6658(2) 0.0386(5) 0.37461(14) 0.0761(12) Uani 1 d D .
H11A H 0.6437(2) -0.0144(5) 0.39140(14) 0.091 Uiso 1 calc R .
H11B H 0.6918(2) -0.0241(5) 0.36426(14) 0.091 Uiso 1 calc R .
C12 C 0.6274(2) 0.0965(7) 0.3396(2) 0.101(2) Uani 1 d D .
H12A H 0.6030(2) 0.1636(7) 0.3499(2) 0.121 Uiso 0.55 calc PR 1
H12B H 0.6498(2) 0.1448(7) 0.3221(2) 0.121 Uiso 0.55 calc PR 1
H12G H 0.6478(2) 0.1517(7) 0.3227(2) 0.121 Uiso 0.45 d PR 2
H12H H 0.5985(2) 0.1516(7) 0.3488(2) 0.121 Uiso 0.45 d PR 2
C13 C 0.5916(4) -0.0064(13) 0.3148(3) 0.102(4) Uani 0.55 d PDU 1
H13E H 0.5781(4) -0.0745(13) 0.3324(3) 0.123 Uiso 0.55 calc PR 1
H13F H 0.5594(4) 0.0394(13) 0.2998(3) 0.123 Uiso 0.55 calc PR 1
C14 C 0.6244(7) -0.0746(17) 0.2862(4) 0.155(7) Uani 0.55 d PD 1
H14A H 0.6012(7) -0.1406(17) 0.2703(4) 0.233 Uiso 0.55 calc PR 1
H14B H 0.6560(7) -0.1207(17) 0.3011(4) 0.233 Uiso 0.55 calc PR 1
H14C H 0.6374(7) -0.0070(17) 0.2686(4) 0.233 Uiso 0.55 calc PR 1
C13A C 0.6093(11) -0.0235(19) 0.3119(8) 0.194(12) Uiso 0.45 d PDU 2
H13G H 0.6405(11) -0.0482(19) 0.2978(8) 0.233 Uiso 0.45 calc PR 2
H13H H 0.6022(11) -0.1014(19) 0.3287(8) 0.233 Uiso 0.45 calc PR 2
C14A C 0.5594(7) -0.0037(21) 0.2814(5) 0.150(7) Uiso 0.45 d PD 2
H14D H 0.5522(7) -0.0865(21) 0.2658(5) 0.225 Uiso 0.45 calc PR 2
H14E H 0.5660(7) 0.0708(21) 0.2637(5) 0.225 Uiso 0.45 calc PR 2
H14F H 0.5276(7) 0.0174(21) 0.2948(5) 0.225 Uiso 0.45 calc PR 2
C15 C 0.7432(2) 0.6510(4) 0.55892(13) 0.0598(9) Uani 1 d . .
O15 O 0.75884(13) 0.7463(3) 0.58157(10) 0.0790(9) Uani 1 d . .
N16 N 0.69555(14) 0.5777(3) 0.56023(11) 0.0619(8) Uani 1 d D .
H16 H 0.6865(18) 0.5237(38) 0.5384(8) 0.070(13) Uiso 1 d D .
C17 C 0.6534(2) 0.5998(4) 0.58496(12) 0.0621(10) Uani 1 d . .
O17 O 0.61340(13) 0.5205(3) 0.58189(10) 0.0770(9) Uani 1 d . .
N18 N 0.6601(2) 0.7074(4) 0.60941(12) 0.0732(10) Uani 1 d D .
H18 H 0.6928(13) 0.7527(54) 0.6097(17) 0.101(18) Uiso 1 d D .
C19 C 0.6181(2) 0.7466(5) 0.63465(14) 0.0815(13) Uani 1 d D .
H19A H 0.5813(2) 0.7333(5) 0.61929(14) 0.098 Uiso 1 calc R .
H19B H 0.6222(2) 0.8440(5) 0.64079(14) 0.098 Uiso 1 calc R .
C20 C 0.6209(2) 0.6683(6) 0.6739(2) 0.0920(15) Uani 1 d D .
H20A H 0.6116(2) 0.5725(6) 0.6680(2) 0.110 Uiso 1 calc R .
H20B H 0.6589(2) 0.6719(6) 0.6880(2) 0.110 Uiso 1 calc R .
C21 C 0.5814(3) 0.7259(7) 0.7008(2) 0.110(2) Uani 1 d D .
H21A H 0.5900(3) 0.8224(7) 0.7059(2) 0.132 Uiso 1 calc R .
H21B H 0.5434(3) 0.7201(7) 0.6869(2) 0.132 Uiso 1 calc R .
C22 C 0.5844(4) 0.6524(10) 0.7404(2) 0.143(3) Uani 1 d D .
H22A H 0.5584(4) 0.6933(10) 0.7563(2) 0.214 Uiso 1 calc R .
H22B H 0.6218(4) 0.6595(10) 0.7547(2) 0.214 Uiso 1 calc R .
H22C H 0.5751(4) 0.5572(10) 0.7357(2) 0.214 Uiso 1 calc R .
N1' N 0.56211(12) 0.2056(3) 0.58181(10) 0.0582(8) Uani 1 d . .
C2' C 0.5611(2) 0.1373(4) 0.61593(13) 0.0624(10) Uani 1 d . .
C3' C 0.5231(2) 0.0312(5) 0.6203(2) 0.0734(12) Uani 1 d . .
H3'A H 0.5235(2) -0.0147(5) 0.6448(2) 0.088 Uiso 1 calc R .
C4' C 0.4851(2) -0.0032(5) 0.5870(2) 0.0808(13) Uani 1 d . .
H4'A H 0.4594(2) -0.0738(5) 0.5887(2) 0.097 Uiso 1 calc R .
C5' C 0.4855(2) 0.0673(5) 0.5518(2) 0.0743(12) Uani 1 d . .
H5'A H 0.4601(2) 0.0451(5) 0.5291(2) 0.089 Uiso 1 calc R .
C6' C 0.52417(14) 0.1726(4) 0.54987(13) 0.0616(10) Uani 1 d . .
C7' C 0.6030(2) 0.1754(5) 0.65184(13) 0.0663(10) Uani 1 d . .
O7' O 0.6030(2) 0.1170(5) 0.68423(11) 0.1028(12) Uani 1 d . .
N8' N 0.63925(14) 0.2763(4) 0.64515(10) 0.0662(9) Uani 1 d D .
H8' H 0.6341(18) 0.3039(43) 0.6191(4) 0.064(12) Uiso 1 d D .
C9' C 0.6852(2) 0.3287(5) 0.67192(14) 0.0713(11) Uani 1 d . .
O9' O 0.71725(14) 0.4080(4) 0.65848(11) 0.0898(10) Uani 1 d . .
N10' N 0.6882(2) 0.2874(6) 0.70989(13) 0.0937(13) Uani 1 d D .
H10' H 0.6646(21) 0.2195(46) 0.7147(19) 0.112(22) Uiso 1 d D .
C11' C 0.7341(3) 0.3238(10) 0.7405(2) 0.142(3) Uani 1 d D .
H11C H 0.7599(3) 0.3843(10) 0.7291(2) 0.170 Uiso 0.70 calc PR 1
H11D H 0.7543(3) 0.2417(10) 0.7505(2) 0.170 Uiso 0.70 calc PR 1
H11E H 0.7644(3) 0.3425(10) 0.7254(2) 0.170 Uiso 0.30 d PR 2
H11F H 0.7441(3) 0.2411(10) 0.7555(2) 0.170 Uiso 0.30 d PR 2
C12' C 0.7104(4) 0.3964(10) 0.7752(2) 0.100(2) Uani 0.70 d PDU 1
H12C H 0.6909(4) 0.4791(10) 0.7649(2) 0.121 Uiso 0.70 calc PR 1
H12D H 0.6833(4) 0.3365(10) 0.7854(2) 0.121 Uiso 0.70 calc PR 1
C13' C 0.7545(4) 0.4343(12) 0.8092(2) 0.118(3) Uani 0.70 d PD 1
H13A H 0.7829(4) 0.4895(12) 0.7988(2) 0.142 Uiso 0.70 calc PR 1
H13B H 0.7723(4) 0.3511(12) 0.8208(2) 0.142 Uiso 0.70 calc PR 1
C14' C 0.7312(10) 0.5130(27) 0.8416(6) 0.175(11) Uani 0.70 d PDU 1
H14G H 0.7609(10) 0.5352(27) 0.8629(6) 0.262 Uiso 0.70 calc PR 1
H14H H 0.7036(10) 0.4580(27) 0.8524(6) 0.262 Uiso 0.70 calc PR 1
H14I H 0.7141(10) 0.5963(27) 0.8304(6) 0.262 Uiso 0.70 calc PR 1
C12B C 0.7414(11) 0.4351(19) 0.7695(5) 0.133(9) Uiso 0.30 d PDU 2
H12E H 0.7231(11) 0.5173(19) 0.7576(5) 0.159 Uiso 0.30 calc PR 2
H12F H 0.7810(11) 0.4549(19) 0.7766(5) 0.159 Uiso 0.30 calc PR 2
C13B C 0.7168(13) 0.3969(26) 0.8068(6) 0.127(8) Uiso 0.30 d PD 2
H13C H 0.6763(13) 0.3983(26) 0.8008(6) 0.153 Uiso 0.30 calc PR 2
H13D H 0.7282(13) 0.3038(26) 0.8147(6) 0.153 Uiso 0.30 calc PR 2
C14B C 0.7350(17) 0.4922(52) 0.8411(8) 0.113(12) Uiso 0.30 d PDU 2
H14J H 0.7183(17) 0.4642(52) 0.8644(8) 0.170 Uiso 0.30 calc PR 2
H14K H 0.7232(17) 0.5841(52) 0.8336(8) 0.170 Uiso 0.30 calc PR 2
H14L H 0.7751(17) 0.4897(52) 0.8474(8) 0.170 Uiso 0.30 calc PR 2
C15' C 0.52372(15) 0.2541(5) 0.51230(13) 0.0655(11) Uani 1 d . .
O15' O 0.48719(12) 0.2374(4) 0.48310(10) 0.0821(9) Uani 1 d . .
N16' N 0.56660(14) 0.3454(4) 0.51256(11) 0.0693(9) Uani 1 d D .
H16' H 0.5851(21) 0.3671(59) 0.5371(8) 0.102(18) Uiso 1 d D .
C17' C 0.5791(2) 0.4316(5) 0.48145(12) 0.0643(10) Uani 1 d . .
O17' O 0.62528(12) 0.4884(3) 0.48534(9) 0.0732(8) Uani 1 d . .
N18' N 0.5398(2) 0.4480(5) 0.44973(12) 0.0773(10) Uani 1 d D .
H18' H 0.5120(21) 0.3857(55) 0.4487(23) 0.140(27) Uiso 1 d D .
C19' C 0.5491(3) 0.5327(7) 0.4160(2) 0.111(2) Uani 1 d D .
H19C H 0.5791(3) 0.5965(7) 0.4253(2) 0.133 Uiso 0.60 calc PR 1
H19D H 0.5155(3) 0.5869(7) 0.4083(2) 0.133 Uiso 0.60 calc PR 1
H19E H 0.5882(3) 0.5271(7) 0.4130(2) 0.133 Uiso 0.40 d PR 2
H19F H 0.5420(3) 0.6259(7) 0.4234(2) 0.133 Uiso 0.40 d PR 2
C20' C 0.5631(8) 0.4657(13) 0.3801(3) 0.151(6) Uani 0.60 d PD 1
H20C H 0.5333(8) 0.4021(13) 0.3702(3) 0.182 Uiso 0.60 calc PR 1
H20D H 0.5972(8) 0.4127(13) 0.3872(3) 0.182 Uiso 0.60 calc PR 1
C21' C 0.5715(7) 0.5645(20) 0.3470(4) 0.183(8) Uani 0.60 d PDU 1
H21C H 0.5908(7) 0.6446(20) 0.3594(4) 0.220 Uiso 0.60 calc PR 1
H21D H 0.5964(7) 0.5214(20) 0.3302(4) 0.220 Uiso 0.60 calc PR 1
C22' C 0.5214(7) 0.6130(19) 0.3201(5) 0.177(7) Uani 0.60 d PDU 1
H22D H 0.5327(7) 0.6754(19) 0.3004(5) 0.266 Uiso 0.60 calc PR 1
H22E H 0.4967(7) 0.6595(19) 0.3360(5) 0.266 Uiso 0.60 calc PR 1
H22F H 0.5023(7) 0.5357(19) 0.3066(5) 0.266 Uiso 0.60 calc PR 1
C20B C 0.5174(6) 0.5086(16) 0.3767(3) 0.096(4) Uiso 0.40 d PD 2
H20E H 0.4778(6) 0.5133(16) 0.3791(3) 0.115 Uiso 0.40 calc PR 2
H20F H 0.5253(6) 0.4162(16) 0.3680(3) 0.115 Uiso 0.40 calc PR 2
C21B C 0.5297(12) 0.6083(24) 0.3449(6) 0.162(11) Uiso 0.40 d PD 2
H21E H 0.4951(12) 0.6331(24) 0.3280(6) 0.195 Uiso 0.40 calc PR 2
H21F H 0.5459(12) 0.6915(24) 0.3577(6) 0.195 Uiso 0.40 calc PR 2
C22B C 0.5691(15) 0.5476(40) 0.3194(10) 0.231(12) Uiso 0.40 d PDU 2
H22G H 0.5765(15) 0.6129(40) 0.2992(10) 0.347 Uiso 0.40 calc PR 2
H22H H 0.5528(15) 0.4660(40) 0.3065(10) 0.347 Uiso 0.40 calc PR 2
H22I H 0.6036(15) 0.5243(40) 0.3361(10) 0.347 Uiso 0.40 calc PR 2

loop_
_atom_type_symbol
_atom_type_description
_atom_type_scat_dispersion_real
_atom_type_scat_dispersion_imag
_atom_type_scat_source
C C 0.0181 0.0091 'International Tables Vol C Tables 4.2.6.8 and 6.1.1.4'
H H 0.0000 0.0000 'International Tables Vol C Tables 4.2.6.8 and 6.1.1.4'
N N 0.0311 0.0180 'International Tables Vol C Tables 4.2.6.8 and 6.1.1.4'
O O 0.0492 0.0322 'International Tables Vol C Tables 4.2.6.8 and 6.1.1.4'

loop_
_geom_angle_atom_site_label_1
_geom_angle_atom_site_label_2
_geom_angle_atom_site_label_3
_geom_angle
_geom_angle_site_symmetry_1
_geom_angle_site_symmetry_3
_geom_angle_publ_flag
C2 N1 C6 117.5(3) . . ?
N1 C2 C3 123.4(4) . . ?
N1 C2 C7 117.4(3) . . ?
C3 C2 C7 119.2(4) . . ?
C4 C3 C2 118.5(4) . . ?
C5 C4 C3 119.2(4) . . ?
C4 C5 C6 118.3(4) . . ?
N1 C6 C5 123.1(4) . . ?
N1 C6 C15 117.2(3) . . ?
C5 C6 C15 119.6(4) . . ?
O7 C7 N8 124.5(4) . . ?
O7 C7 C2 121.1(3) . . ?
N8 C7 C2 114.4(3) . . ?
C7 N8 C9 128.6(3) . . ?
O9 C9 N10 124.7(4) . . ?
O9 C9 N8 117.9(4) . . ?
N10 C9 N8 117.4(3) . . ?
C9 N10 C11 121.9(4) . . ?
N10 C11 C12 114.5(4) . . ?
C13 C12 C11 115.4(7) . . ?
C11 C12 C13A 106.4(9) . . ?
C14 C13 C12 109.9(8) . . ?
C14A C13A C12 117.4(13) . . ?
O15 C15 N16 124.6(4) . . ?
O15 C15 C6 121.0(4) . . ?
N16 C15 C6 114.3(3) . . ?
C15 N16 C17 128.3(3) . . ?
O17 C17 N18 125.2(4) . . ?
O17 C17 N16 118.4(4) . . ?
N18 C17 N16 116.3(4) . . ?
C17 N18 C19 121.9(4) . . ?
N18 C19 C20 114.7(4) . . ?
C21 C20 C19 111.9(5) . . ?
C22 C21 C20 113.0(6) . . ?
C2' N1' C6' 118.1(3) . . ?
N1' C2' C3' 123.3(4) . . ?
N1' C2' C7' 118.2(4) . . ?
C3' C2' C7' 118.5(4) . . ?
C4' C3' C2' 117.9(4) . . ?
C5' C4' C3' 119.3(4) . . ?
C4' C5' C6' 119.5(4) . . ?
N1' C6' C5' 121.8(4) . . ?
N1' C6' C15' 117.9(3) . . ?
C5' C6' C15' 120.3(4) . . ?
O7' C7' N8' 124.2(4) . . ?
O7' C7' C2' 120.6(4) . . ?
N8' C7' C2' 115.3(4) . . ?
C7' N8' C9' 128.6(4) . . ?
O9' C9' N10' 126.2(4) . . ?
O9' C9' N8' 118.4(4) . . ?
N10' C9' N8' 115.4(4) . . ?
C9' N10' C11' 122.7(6) . . ?
N10' C11' C12B 131.9(13) . . ?
N10' C11' C12' 108.6(6) . . ?
C13' C12' C11' 112.9(7) . . ?
C12' C13' C14' 112.2(10) . . ?
C11' C12B C13B 110.1(12) . . ?
C14B C13B C12B 112.1(14) . . ?
O15' C15' N16' 123.5(4) . . ?
O15' C15' C6' 121.3(4) . . ?
N16' C15' C6' 115.2(3) . . ?
C15' N16' C17' 128.8(4) . . ?
O17' C17' N18' 124.4(4) . . ?
O17' C17' N16' 118.3(4) . . ?
N18' C17' N16' 117.3(4) . . ?
C17' N18' C19' 121.4(4) . . ?
N18' C19' C20' 118.0(7) . . ?
N18' C19' C20B 119.9(7) . . ?
C19' C20' C21' 113.1(10) . . ?
C22' C21' C20' 118.1(13) . . ?
C19' C20B C21B 114.0(12) . . ?
C22B C21B C20B 110.7(14) . . ?

loop_
_geom_bond_atom_site_label_1
_geom_bond_atom_site_label_2
_geom_bond_distance
_geom_bond_site_symmetry_2
_geom_bond_publ_flag
N1 C2 1.331(5) . ?
N1 C6 1.340(5) . ?
C2 C3 1.391(5) . ?
C2 C7 1.501(6) . ?
C3 C4 1.381(6) . ?
C4 C5 1.380(6) . ?
C5 C6 1.395(5) . ?
C6 C15 1.503(6) . ?
C7 O7 1.229(5) . ?
C7 N8 1.356(5) . ?
N8 C9 1.408(5) . ?
C9 O9 1.232(5) . ?
C9 N10 1.319(5) . ?
N10 C11 1.455(5) . ?
C11 C12 1.495(6) . ?
C12 C13 1.493(7) . ?
C12 C13A 1.513(10) . ?
C13 C14 1.474(9) . ?
C13A C14A 1.476(9) . ?
C15 O15 1.220(5) . ?
C15 N16 1.357(5) . ?
N16 C17 1.408(5) . ?
C17 O17 1.227(5) . ?
C17 N18 1.321(5) . ?
N18 C19 1.452(5) . ?
C19 C20 1.506(6) . ?
C20 C21 1.502(6) . ?
C21 C22 1.492(7) . ?
N1' C2' 1.319(5) . ?
N1' C6' 1.343(5) . ?
C2' C3' 1.398(6) . ?
C2' C7' 1.502(6) . ?
C3' C4' 1.377(7) . ?
C4' C5' 1.361(7) . ?
C5' C6' 1.391(6) . ?
C6' C15' 1.480(6) . ?
C7' O7' 1.219(5) . ?
C7' N8' 1.351(6) . ?
N8' C9' 1.417(6) . ?
C9' O9' 1.218(6) . ?
C9' N10' 1.319(7) . ?
N10' C11' 1.441(6) . ?
C11' C12B 1.445(9) . ?
C11' C12' 1.529(7) . ?
C12' C13' 1.487(7) . ?
C13' C14' 1.493(9) . ?
C12B C13B 1.492(10) . ?
C13B C14B 1.490(10) . ?
C15' O15' 1.229(5) . ?
C15' N16' 1.360(5) . ?
N16' C17' 1.397(6) . ?
C17' O17' 1.232(5) . ?
C17' N18' 1.328(6) . ?
N18' C19' 1.434(6) . ?
C19' C20' 1.441(8) . ?
C19' C20B 1.442(8) . ?
C20' C21' 1.495(9) . ?
C21' C22' 1.476(9) . ?
C20B C21B 1.496(10) . ?
C21B C22B 1.477(10) . ?
